data_2200784
loop_
_publ_author_name
'S. Pandiarajan'
'B. Sridhar'
'R. K. Rajaram'

_publ_section_title
;
 \b-Alaninium perchlorate
;
_journal_issue 11
_journal_name_full 'Acta Crystallographica Section E'
_journal_page_first o1130
_journal_page_last o1132
_journal_paper_doi 10.1107/S1600536801018128
_journal_volume 57
_journal_year 2001
_chemical_formula_iupac 'C3 H8 N O2 1+, Cl O4 1-'
_chemical_formula_moiety 'C3 H8 N O2 1+, Cl O4 1-'
_chemical_formula_sum 'C3 H8 Cl N O6'
_chemical_formula_weight 189.55
_chemical_name_common '\b-alaninium perchlorate'
_chemical_name_systematic
;
\b-alaninium perchlorate
;
_space_group_IT_number 14
_symmetry_cell_setting monoclinic
_symmetry_space_group_name_Hall '-P 2yn'
_symmetry_space_group_name_H-M 'P 1 21/n 1'
_audit_creation_method SHELXL-97
_cell_angle_alpha 90.00
_cell_angle_beta 97.52(4)
_cell_angle_gamma 90.00
_cell_formula_units_Z 4
_cell_length_a 7.024(3)
_cell_length_b 7.556(4)
_cell_length_c 14.102(4)
_cell_measurement_reflns_used 25
_cell_measurement_temperature 293(2)
_cell_measurement_theta_max 13.59
_cell_measurement_theta_min 6.44
_cell_volume 742.0(6)
_computing_cell_refinement 'CAD-4 Software'
_computing_data_collection 'CAD-4 Software (Enraf-Nonius, 1989)'
_computing_data_reduction 'CAD-4 Software'
_computing_molecular_graphics 'PLATON (Spek, 1999)'
_computing_publication_material SHELXL97
_computing_structure_refinement 'SHELXL97 (Sheldrick, 1997)'
_computing_structure_solution 'SHELXS97 (Sheldrick, 1997)'
_diffrn_ambient_temperature 293(2)
_diffrn_measured_fraction_theta_full .999
_diffrn_measured_fraction_theta_max .999
_diffrn_measurement_device_type 'Enraf-Nonis CAD-4'
_diffrn_measurement_method \w-2\q
_diffrn_radiation_monochromator graphite
_diffrn_radiation_source 'fine-focus sealed tube'
_diffrn_radiation_type MoK\a
_diffrn_radiation_wavelength .71073
_diffrn_reflns_av_R_equivalents .0290
_diffrn_reflns_av_sigmaI/netI .0176
_diffrn_reflns_limit_h_max 8
_diffrn_reflns_limit_h_min -8
_diffrn_reflns_limit_k_max 8
_diffrn_reflns_limit_k_min 0
_diffrn_reflns_limit_l_max 16
_diffrn_reflns_limit_l_min 0
_diffrn_reflns_number 1521
_diffrn_reflns_theta_full 24.83
_diffrn_reflns_theta_max 24.83
_diffrn_reflns_theta_min 2.90
_diffrn_standards_decay_% none
_diffrn_standards_interval_time 60
_diffrn_standards_number 3
_exptl_absorpt_coefficient_mu .503
_exptl_absorpt_correction_T_max .951
_exptl_absorpt_correction_T_min .886
_exptl_absorpt_correction_type '\y scan'
_exptl_absorpt_process_details '(North et al., 1968)'
_exptl_crystal_colour colorless
_exptl_crystal_density_diffrn 1.697
_exptl_crystal_density_meas 1.690
_exptl_crystal_density_method 'flotation using a mixture of carbon tetrachloride and xylene'
_exptl_crystal_description Needle
_exptl_crystal_F_000 392
_exptl_crystal_size_max .3
_exptl_crystal_size_mid .2
_exptl_crystal_size_min .1
_refine_diff_density_max .483
_refine_diff_density_min -.393
_refine_ls_extinction_method none
_refine_ls_goodness_of_fit_ref 1.120
_refine_ls_hydrogen_treatment constr
_refine_ls_matrix_type full
_refine_ls_number_parameters 136
_refine_ls_number_reflns 1297
_refine_ls_number_restraints 0
_refine_ls_restrained_S_all 1.120
_refine_ls_R_factor_all .0700
_refine_ls_R_factor_gt .0619
_refine_ls_shift/su_max .001
_refine_ls_shift/su_mean .000
_refine_ls_structure_factor_coef Fsqd
_refine_ls_weighting_details 'calc w = 1/[\s^2^(Fo^2^)+(0.1724P)^2^] where P = (Fo^2^+2Fc^2^)/3'
_refine_ls_weighting_scheme calc
_refine_ls_wR_factor_ref .2164
_reflns_number_gt 1049
_reflns_number_total 1297
_reflns_threshold_expression I>2\s(I)
_cod_data_source_file wn6064.cif
_cod_data_source_block I
_cod_depositor_comments
;
The following automatic conversions were performed:
'_symmetry_cell_setting' value 'Monoclinic' changed to 'monoclinic'
according to '/home/saulius/struct/CIF-dictionaries/cif_core.dic'
dictionary named 'cif_core.dic' version 2.4.1 from 2010-06-29.

Automatic conversion script
Id: cif_fix_enum 1527 2010-12-29 10:47:43Z saulius 

The following automatic conversions were performed:

'_symmetry_cell_setting' value 'Monoclinic' changed to 'monoclinic'
according to /home/saulius/struct/CIF-dictionaries/cif_core.dic
dictionary named 'cif_core.dic' version 2.4.1 from 2010-06-29.

Automatic conversion script
Id: cif_fix_values 1715 2011-07-08 13:25:40Z adriana 
;
_cod_original_cell_volume 742.0(5)
_cod_original_sg_symbol_H-M 'P 21/n'
_cod_original_formula_sum 'C3 H8 Cl N O6 '
_cod_database_code 2200784
_cod_database_fobs_code 2200784

loop_
_symmetry_equiv_pos_as_xyz
'x, y, z'
'-x+1/2, y+1/2, -z+1/2'
'-x, -y, -z'
'x-1/2, -y-1/2, z-1/2'

loop_
_atom_site_label
_atom_site_fract_x
_atom_site_fract_y
_atom_site_fract_z
_atom_site_U_iso_or_equiv
_atom_site_adp_type
_atom_site_calc_flag
_atom_site_refinement_flags
_atom_site_occupancy
_atom_site_disorder_assembly
_atom_site_disorder_group
_atom_site_type_symbol
Cl1 .13952(11) .24718(8) .63655(6) .0451(5) Uani d . 1 . . Cl
O1 .066(4) .366(2) .5722(12) .205(12) Uani d P .57 A 1 O
O2 .0861(17) .2379(18) .7242(9) .142(5) Uani d P .57 A 1 O
O3 .3261(15) .273(2) .6322(7) .178(7) Uani d P .57 A 1 O
O4 .1127(18) .0873(11) .5831(7) .122(3) Uani d P .57 A 1 O
O1' .117(3) .380(2) .5706(14) .113(6) Uani d P .43 A 2 O
O2' .1444(14) .3251(11) .7333(8) .074(3) Uani d P .43 A 2 O
O3' .316(3) .157(3) .6435(11) .197(13) Uani d P .43 A 2 O
O4' -.016(3) .153(4) .6366(11) .236(11) Uani d P .43 A 2 O
O1A .6625(3) .9350(3) .58291(18) .0535(7) Uani d . 1 . . O
O1B .4108(4) .7704(3) .5274(2) .0569(8) Uani d . 1 . . O
H12 .3714 .8640 .5028 .085 Uiso calc R 1 . . H
C11 .5775(4) .7949(4) .5755(2) .0401(7) Uani d . 1 . . C
C12 .6627(4) .6308(5) .6248(2) .0509(8) Uani d . 1 . . C
H12A .5684 .5772 .6603 .061 Uiso calc R 1 . . H
H12B .6914 .5465 .5768 .061 Uiso calc R 1 . . H
C13 .8431(5) .6667(4) .6921(2) .0512(9) Uani d . 1 . . C
H13A .8164 .7550 .7386 .061 Uiso calc R 1 . . H
H13B .8829 .5591 .7266 .061 Uiso calc R 1 . . H
N11 1.0036(4) .7311(3) .6404(2) .0487(8) Uani d . 1 . . N
H11A 1.1073 .7512 .6824 .073 Uiso calc R 1 . . H
H11B .9682 .8308 .6094 .073 Uiso calc R 1 . . H
H11C 1.0304 .6493 .5987 .073 Uiso calc R 1 . . H

loop_
_atom_site_aniso_label
_atom_site_aniso_U_11
_atom_site_aniso_U_22
_atom_site_aniso_U_33
_atom_site_aniso_U_12
_atom_site_aniso_U_13
_atom_site_aniso_U_23
Cl1 .0484(7) .0417(7) .0469(7) .0035(3) .0124(4) .0032(2)
O1 .40(3) .139(13) .076(8) .160(16) .024(11) -.001(8)
O2 .108(7) .243(16) .072(5) -.013(7) .003(4) .003(8)
O3 .096(6) .33(2) .092(6) -.062(8) -.049(5) .056(8)
O4 .178(9) .084(4) .109(6) -.025(5) .039(7) .003(4)
O1' .184(12) .087(10) .072(9) -.032(9) .031(8) .014(7)
O2' .076(6) .081(6) .062(4) .017(4) -.004(4) -.015(4)
O3' .195(17) .32(3) .090(9) .166(19) .081(11) .059(13)
O4' .197(16) .37(3) .113(11) -.163(18) -.102(12) .075(15)
O1A .0478(14) .0367(12) .0738(16) .0015(9) -.0004(11) .0018(10)
O1B .0460(15) .0408(13) .0805(19) -.0022(8) -.0042(13) .0109(9)
C11 .0378(15) .0401(14) .0439(16) .0016(13) .0106(12) -.0043(13)
C12 .0535(18) .0421(18) .062(2) .0031(14) .0263(14) .0043(13)
C13 .0537(18) .049(2) .0516(18) .0076(14) .0096(14) .0068(12)
N11 .0452(16) .0476(16) .0522(17) .0052(10) .0026(12) .0012(10)

loop_
_atom_type_symbol
_atom_type_description
_atom_type_scat_dispersion_real
_atom_type_scat_dispersion_imag
_atom_type_scat_source
C C .0033 .0016 'International Tables Vol C Tables 4.2.6.8 and 6.1.1.4'
H H .0000 .0000 'International Tables Vol C Tables 4.2.6.8 and 6.1.1.4'
N N .0061 .0033 'International Tables Vol C Tables 4.2.6.8 and 6.1.1.4'
O O .0106 .0060 'International Tables Vol C Tables 4.2.6.8 and 6.1.1.4'
Cl Cl .1484 .1585 'International Tables Vol C Tables 4.2.6.8 and 6.1.1.4'

loop_
_geom_angle_atom_site_label_1
_geom_angle_atom_site_label_2
_geom_angle_atom_site_label_3
_geom_angle
O4' Cl1 O1 96.7(15)
O4' Cl1 O3 155.2(17)
O1 Cl1 O3 99.6(12)
O4' Cl1 O2 68.6(11)
O1 Cl1 O2 122.1(10)
O3 Cl1 O2 116.4(6)
O4' Cl1 O1' 112.4(12)
O1 Cl1 O1' 16.2(17)
O3 Cl1 O1' 83.5(11)
O2 Cl1 O1' 130.2(11)
O4' Cl1 O3' 117.7(18)
O1 Cl1 O3' 129.5(12)
O3 Cl1 O3' 38.1(12)
O2 Cl1 O3' 105.1(8)
O1' Cl1 O3' 115.3(12)
O4' Cl1 O4 58.9(14)
O1 Cl1 O4 101.5(9)
O3 Cl1 O4 99.4(8)
O2 Cl1 O4 114.2(7)
O1' Cl1 O4 105.6(10)
O3' Cl1 O4 71.3(11)
O4' Cl1 O2' 97.7(12)
O1 Cl1 O2' 108.6(7)
O3 Cl1 O2' 94.6(7)
O2 Cl1 O2' 31.5(6)
O1' Cl1 O2' 108.7(9)
O3' Cl1 O2' 102.4(9)
O4 Cl1 O2' 144.1(6)
C11 O1B H12 109.5
O1A C11 O1B 125.0(3)
O1A C11 C12 121.2(3)
O1B C11 C12 113.8(3)
C13 C12 C11 113.2(3)
C13 C12 H12A 108.9
C11 C12 H12A 108.9
C13 C12 H12B 108.9
C11 C12 H12B 108.9
H12A C12 H12B 107.8
N11 C13 C12 112.0(3)
N11 C13 H13A 109.2
C12 C13 H13A 109.2
N11 C13 H13B 109.2
C12 C13 H13B 109.2
H13A C13 H13B 107.9
C13 N11 H11A 109.5
C13 N11 H11B 109.5
H11A N11 H11B 109.5
C13 N11 H11C 109.5
H11A N11 H11C 109.5
H11B N11 H11C 109.5

loop_
_geom_bond_atom_site_label_1
_geom_bond_atom_site_label_2
_geom_bond_site_symmetry_2
_geom_bond_distance
_geom_bond_publ_flag
Cl1 O4' . 1.305(14) ?
Cl1 O1 . 1.333(15) ?
Cl1 O3 . 1.334(11) ?
Cl1 O2 . 1.339(13) ?
Cl1 O1' . 1.365(17) ?
Cl1 O3' . 1.410(14) ?
Cl1 O4 . 1.424(9) ?
Cl1 O2' . 1.483(10) ?
O1A C11 . 1.213(4) yes
O1B C11 . 1.287(4) yes
O1B H12 . .8200 ?
C11 C12 . 1.506(4) ?
C12 C13 . 1.505(5) ?
C12 H12A . .9700 ?
C12 H12B . .9700 ?
C13 N11 . 1.502(4) ?
C13 H13A . .9700 ?
C13 H13B . .9700 ?
N11 H11A . .8900 ?
N11 H11B . .8900 ?
N11 H11C . .8900 ?

loop_
_geom_hbond_atom_site_label_D
_geom_hbond_atom_site_label_H
_geom_hbond_atom_site_label_A
_geom_hbond_site_symmetry_A
_geom_hbond_distance_DH
_geom_hbond_distance_HA
_geom_hbond_distance_DA
_geom_hbond_angle_DHA
O1B H12 O1A 3_676 .82 1.94 2.726(3) 161
N11 H11A O2 2_656 .89 2.37 3.243(12) 165
N11 H11A O2' 2_656 .89 2.06 2.939(10) 172
N11 H11A O3 2_656 .89 2.60 3.288(9) 135
N11 H11A O3' 2_656 .89 2.55 3.19(2) 130
N11 H11B O4 1_665 .89 2.24 2.941(9) 135
N11 H11B O4' 1_665 .89 2.46 3.19(3) 139
N11 H11B O1A . .89 2.27 2.875(3) 125
N11 H11C O1 1_655 .89 2.19 2.971(15) 146
N11 H11C O1' 1_655 .89 2.17 2.97(2) 149
N11 H11C O1 3_666 .89 2.42 3.064(17) 129
N11 H11C O1' 3_666 .89 2.49 3.10(2) 127

loop_
_geom_torsion_atom_site_label_1
_geom_torsion_atom_site_label_2
_geom_torsion_atom_site_label_3
_geom_torsion_atom_site_label_4
_geom_torsion
_geom_torsion_publ_flag
O1A C11 C12 C13 8.0(4) yes
O1B C11 C12 C13 -171.5(3) yes
C11 C12 C13 N11 -65.0(3) yes
